data_4112394
loop_
_publ_author_name
'M. David Curtis'
'Jie Cao'
'Jeff W. Kampf'

_publ_section_title
;
 Solid-State Packing of Conjugated Oligomers: From \p-Stacks to the
 Herringbone Structure
;
_journal_name_full 'Journal of the American Chemical Society'
_journal_page_first 4318
_journal_page_last 4328
_journal_paper_doi 10.1021/ja0397916
_journal_volume 126
_journal_year 2004
_chemical_formula_sum 'C11 H12 N2 O2 S2'
_chemical_formula_weight 268.35
_chemical_name_systematic
;
 ?
;
_space_group_IT_number 15
_symmetry_cell_setting monoclinic
_symmetry_space_group_name_Hall '-C 2yc'
_symmetry_space_group_name_H-M 'C 1 2/c 1'
_atom_sites_solution_hydrogens difmap
_atom_sites_solution_primary direct
_atom_sites_solution_secondary difmap
_audit_creation_method SHELXL-97
_cell_angle_alpha 90.00
_cell_angle_beta 113.443(4)
_cell_angle_gamma 90.00
_cell_formula_units_Z 8
_cell_length_a 22.664(6)
_cell_length_b 5.1881(14)
_cell_length_c 22.754(6)
_cell_measurement_reflns_used 5977
_cell_measurement_temperature 158(2)
_cell_measurement_theta_max 27.12
_cell_measurement_theta_min 3.27
_cell_volume 2454.6(11)
_computing_cell_refinement 'Bruker SMART'
_computing_data_collection 'Bruker SMART'
_computing_data_reduction 'Bruker SHELXTL'
_computing_molecular_graphics 'Bruker SHELXTL'
_computing_publication_material 'Bruker SHELXTL'
_computing_structure_refinement 'Bruker SHELXTL'
_computing_structure_solution 'Bruker SHELXTL'
_diffrn_ambient_temperature 158(2)
_diffrn_measured_fraction_theta_full 0.998
_diffrn_measured_fraction_theta_max 0.998
_diffrn_measurement_device_type 'CCD area detector'
_diffrn_measurement_method 'phi and omega scans'
_diffrn_radiation_monochromator graphite
_diffrn_radiation_source 'sealed tube'
_diffrn_radiation_type MoK\a
_diffrn_radiation_wavelength 0.71073
_diffrn_reflns_av_R_equivalents 0.0352
_diffrn_reflns_av_sigmaI/netI 0.0263
_diffrn_reflns_limit_h_max 26
_diffrn_reflns_limit_h_min -28
_diffrn_reflns_limit_k_max 6
_diffrn_reflns_limit_k_min -6
_diffrn_reflns_limit_l_max 29
_diffrn_reflns_limit_l_min -29
_diffrn_reflns_number 29496
_diffrn_reflns_theta_full 27.15
_diffrn_reflns_theta_max 27.15
_diffrn_reflns_theta_min 3.27
_exptl_absorpt_coefficient_mu 0.424
_exptl_absorpt_correction_T_max 0.916
_exptl_absorpt_correction_T_min 0.830
_exptl_absorpt_correction_type multi-scan
_exptl_crystal_colour orange
_exptl_crystal_density_diffrn 1.452
_exptl_crystal_description irregular
_exptl_crystal_F_000 1120
_exptl_crystal_size_max 0.12
_exptl_crystal_size_mid 0.12
_exptl_crystal_size_min 0.18
_refine_diff_density_max 0.297
_refine_diff_density_min -0.153
_refine_diff_density_rms 0.046
_refine_ls_extinction_method none
_refine_ls_goodness_of_fit_ref 1.034
_refine_ls_hydrogen_treatment refall
_refine_ls_matrix_type full
_refine_ls_number_parameters 203
_refine_ls_number_reflns 2720
_refine_ls_number_restraints 0
_refine_ls_restrained_S_all 1.034
_refine_ls_R_factor_all 0.0382
_refine_ls_R_factor_gt 0.0294
_refine_ls_shift/su_max 0.001
_refine_ls_shift/su_mean 0.000
_refine_ls_structure_factor_coef Fsqd
_refine_ls_weighting_details 'calc w=1/[\s^2^(Fo^2^)+(0.0350P)^2^+2.1359P] where P=(Fo^2^+2Fc^2^)/3'
_refine_ls_weighting_scheme calc
_refine_ls_wR_factor_gt 0.0726
_refine_ls_wR_factor_ref 0.0771
_reflns_number_gt 2307
_reflns_number_total 2720
_reflns_threshold_expression >2sigma(I)
_cod_data_source_file ja0397916si20031125_105705.cif
_cod_data_source_block ebtcx
_cod_original_cell_volume 2454.7(12)
_cod_database_code 4112394

loop_
_symmetry_equiv_pos_as_xyz
'x, y, z'
'-x, y, -z+1/2'
'x+1/2, y+1/2, z'
'-x+1/2, y+1/2, -z+1/2'
'-x, -y, -z'
'x, -y, z-1/2'
'-x+1/2, -y+1/2, -z'
'x+1/2, -y+1/2, z-1/2'

loop_
_atom_site_label
_atom_site_type_symbol
_atom_site_fract_x
_atom_site_fract_y
_atom_site_fract_z
_atom_site_U_iso_or_equiv
_atom_site_adp_type
_atom_site_occupancy
_atom_site_symmetry_multiplicity
_atom_site_calc_flag
S1 S 0.150174(18) -0.62593(7) 0.054114(18) 0.02702(11) Uani 1 1 d
S2 S 0.24127(2) -1.22797(8) 0.195021(18) 0.02971(12) Uani 1 1 d
O1 O 0.06241(6) -0.2071(2) -0.00555(6) 0.0336(3) Uani 1 1 d
H1 H 0.0380(11) -0.077(5) -0.0241(11) 0.060(7) Uiso 1 1 d
O2 O 0.01115(5) -0.1906(2) 0.06069(5) 0.0331(3) Uani 1 1 d
N1 N 0.13649(6) -0.8266(3) 0.15149(6) 0.0279(3) Uani 1 1 d
N2 N 0.25467(6) -1.0652(3) 0.09439(6) 0.0295(3) Uani 1 1 d
C1 C 0.05117(7) -0.2873(3) 0.04381(8) 0.0272(3) Uani 1 1 d
C2 C 0.09155(7) -0.5045(3) 0.07716(7) 0.0264(3) Uani 1 1 d
C3 C 0.09102(7) -0.6364(3) 0.12958(8) 0.0278(3) Uani 1 1 d
C4 C 0.04794(9) -0.5892(4) 0.16424(9) 0.0353(4) Uani 1 1 d
H4A H 0.0406(10) -0.748(4) 0.1824(10) 0.049(6) Uiso 1 1 d
H4B H 0.0062(9) -0.538(4) 0.1350(9) 0.039(5) Uiso 1 1 d
C5 C 0.07663(11) -0.3920(4) 0.21706(10) 0.0444(5) Uani 1 1 d
H5A H 0.1169(12) -0.457(5) 0.2476(11) 0.064(7) Uiso 1 1 d
H5B H 0.0479(10) -0.364(4) 0.2390(10) 0.052(6) Uiso 1 1 d
H5C H 0.0817(10) -0.226(4) 0.1977(10) 0.053(6) Uiso 1 1 d
C6 C 0.17029(7) -0.8414(3) 0.11621(7) 0.0258(3) Uani 1 1 d
C7 C 0.22160(7) -1.0293(3) 0.12932(7) 0.0256(3) Uani 1 1 d
C8 C 0.29831(8) -1.3686(3) 0.17399(8) 0.0302(3) Uani 1 1 d
H8 H 0.3273(9) -1.508(4) 0.2014(9) 0.047(5) Uiso 1 1 d
C9 C 0.29879(8) -1.2609(3) 0.11963(8) 0.0300(3) Uani 1 1 d
C10 C 0.34098(10) -1.3398(4) 0.08582(10) 0.0422(4) Uani 1 1 d
H10A H 0.3611(11) -1.192(5) 0.0806(11) 0.059(7) Uiso 1 1 d
H10B H 0.3128(11) -1.393(4) 0.0422(12) 0.059(7) Uiso 1 1 d
C11 C 0.38766(12) -1.5537(5) 0.11977(12) 0.0504(5) Uani 1 1 d
H11A H 0.4154(11) -1.490(5) 0.1630(12) 0.062(7) Uiso 1 1 d
H11B H 0.4107(11) -1.599(5) 0.0936(11) 0.066(7) Uiso 1 1 d
H11C H 0.3647(12) -1.710(5) 0.1220(11) 0.066(7) Uiso 1 1 d

loop_
_atom_site_aniso_label
_atom_site_aniso_U_11
_atom_site_aniso_U_22
_atom_site_aniso_U_33
_atom_site_aniso_U_23
_atom_site_aniso_U_13
_atom_site_aniso_U_12
S1 0.0288(2) 0.0246(2) 0.0284(2) 0.00174(14) 0.01208(16) 0.00313(14)
S2 0.0344(2) 0.0288(2) 0.0278(2) 0.00311(15) 0.01432(17) 0.00663(16)
O1 0.0351(7) 0.0313(6) 0.0372(6) 0.0080(5) 0.0175(5) 0.0083(5)
O2 0.0315(6) 0.0326(6) 0.0372(6) 0.0046(5) 0.0157(5) 0.0069(5)
N1 0.0281(7) 0.0259(6) 0.0309(7) 0.0017(5) 0.0131(6) 0.0007(5)
N2 0.0314(7) 0.0271(7) 0.0325(7) 0.0024(5) 0.0155(6) 0.0025(5)
C1 0.0241(7) 0.0243(7) 0.0302(8) -0.0020(6) 0.0077(6) -0.0017(6)
C2 0.0244(7) 0.0229(7) 0.0306(8) -0.0016(6) 0.0094(6) 0.0000(6)
C3 0.0250(8) 0.0256(8) 0.0322(8) -0.0010(6) 0.0107(6) -0.0003(6)
C4 0.0340(9) 0.0338(9) 0.0438(10) 0.0056(8) 0.0215(8) 0.0046(7)
C5 0.0464(12) 0.0479(11) 0.0467(11) -0.0028(9) 0.0267(10) 0.0057(9)
C6 0.0267(8) 0.0207(7) 0.0280(8) -0.0013(6) 0.0088(6) -0.0018(6)
C7 0.0268(8) 0.0215(7) 0.0269(7) 0.0002(6) 0.0091(6) -0.0003(6)
C8 0.0296(8) 0.0280(8) 0.0326(8) 0.0001(6) 0.0120(7) 0.0045(6)
C9 0.0287(8) 0.0278(8) 0.0352(9) -0.0001(6) 0.0144(7) 0.0017(6)
C10 0.0465(11) 0.0425(11) 0.0479(11) 0.0075(9) 0.0297(10) 0.0127(9)
C11 0.0542(13) 0.0475(12) 0.0659(15) 0.0127(11) 0.0413(12) 0.0181(10)

loop_
_atom_type_symbol
_atom_type_description
_atom_type_scat_dispersion_real
_atom_type_scat_dispersion_imag
_atom_type_scat_source
C C 0.0033 0.0016 'International Tables Vol C Tables 4.2.6.8 and 6.1.1.4'
H H 0.0000 0.0000 'International Tables Vol C Tables 4.2.6.8 and 6.1.1.4'
N N 0.0061 0.0033 'International Tables Vol C Tables 4.2.6.8 and 6.1.1.4'
O O 0.0106 0.0060 'International Tables Vol C Tables 4.2.6.8 and 6.1.1.4'
S S 0.1246 0.1234 'International Tables Vol C Tables 4.2.6.8 and 6.1.1.4'

loop_
_geom_angle_atom_site_label_1
_geom_angle_atom_site_label_2
_geom_angle_atom_site_label_3
_geom_angle
C6 S1 C2 88.40(7)
C8 S2 C7 88.62(8)
C6 N1 C3 110.91(13)
C7 N2 C9 110.37(13)
O2 C1 O1 123.90(15)
O2 C1 C2 122.88(15)
O1 C1 C2 113.22(14)
C3 C2 C1 127.82(14)
C3 C2 S1 110.70(11)
C1 C2 S1 121.46(12)
N1 C3 C2 114.08(14)
N1 C3 C4 118.65(14)
C2 C3 C4 127.25(15)
C3 C4 C5 111.35(15)
N1 C6 C7 121.78(14)
N1 C6 S1 115.90(11)
C7 C6 S1 122.32(12)
N2 C7 C6 125.22(14)
N2 C7 S2 115.50(11)
C6 C7 S2 119.26(12)
C9 C8 S2 111.05(12)
C8 C9 N2 114.45(14)
C8 C9 C10 126.15(15)
N2 C9 C10 119.38(14)
C9 C10 C11 113.32(16)

loop_
_geom_bond_atom_site_label_1
_geom_bond_atom_site_label_2
_geom_bond_distance
S1 C6 1.7151(16)
S1 C2 1.7296(16)
S2 C8 1.7104(17)
S2 C7 1.7221(16)
O1 C1 1.314(2)
O2 C1 1.2244(19)
N1 C6 1.314(2)
N1 C3 1.370(2)
N2 C7 1.305(2)
N2 C9 1.380(2)
C1 C2 1.460(2)
C2 C3 1.379(2)
C3 C4 1.499(2)
C4 C5 1.514(3)
C6 C7 1.455(2)
C8 C9 1.361(2)
C9 C10 1.503(2)
C10 C11 1.516(3)

loop_
_geom_hbond_atom_site_label_D
_geom_hbond_atom_site_label_H
_geom_hbond_atom_site_label_A
_geom_hbond_distance_DH
_geom_hbond_distance_HA
_geom_hbond_distance_DA
_geom_hbond_angle_DHA
_geom_hbond_site_symmetry_A
O1 H1 O2 0.87(2) 1.77(2) 2.6354(17) 179(3) 5

loop_
_cod_related_entry_id
_cod_related_entry_database
_cod_related_entry_code
1 ChemSpider 30660461
